data_7120263
loop_
_publ_author_name
'Jiang, Huanfeng'
'Huang, Wei'
'Yu, Yue'
'Yi, Songjian'
'Li, Jiawei'
'Wu, Wanqing'

_publ_section_title
;
 Transition-Metal-Free Synthesis of \b-Trifluoromethylated Enamines with
 Trifluoromethanesulfinate
;
_journal_name_full 'Chem. Commun.'
_journal_paper_doi 10.1039/C7CC03125D
_journal_year 2017
_chemical_formula_moiety 'C11 H9 F4 N O2'
_chemical_formula_sum 'C11 H9 F4 N O2'
_chemical_formula_weight 263.19
_chemical_name_systematic
;
 ? 
;
_space_group_crystal_system monoclinic
_space_group_IT_number 14
_space_group_name_Hall '-P 2ybc'
_space_group_name_H-M_alt 'P 1 21/c 1'
_symmetry_space_group_name_Hall '-P 2ybc'
_symmetry_space_group_name_H-M 'P 1 21/c 1'
_atom_sites_solution_hydrogens geom
_atom_sites_solution_primary iterative
_atom_sites_solution_secondary difmap
_audit_creation_date 2016-12-09
_audit_creation_method
;
Olex2 1.2
(compiled 2014.09.19 svn.r3010 for OlexSys, GUI svn.r4874)
;
_audit_update_record
;
2017-04-06 deposited with the CCDC.
2017-06-12 downloaded from the CCDC.
;
_cell_angle_alpha 90.00
_cell_angle_beta 98.8820(17)
_cell_angle_gamma 90.00
_cell_formula_units_Z 4
_cell_length_a 9.57475(17)
_cell_length_b 13.6182(2)
_cell_length_c 8.60542(16)
_cell_measurement_reflns_used 2631
_cell_measurement_temperature 150.00(10)
_cell_measurement_theta_max 74.1590
_cell_measurement_theta_min 4.6550
_cell_volume 1108.61(3)
_computing_cell_refinement 'CrysAlisPro 1.171.38.43 (Rigaku OD, 2015)'
_computing_data_collection 'CrysAlisPro 1.171.38.43 (Rigaku OD, 2015)'
_computing_data_reduction 'CrysAlisPro 1.171.38.43 (Rigaku OD, 2015)'
_computing_molecular_graphics 'Olex2 (Dolomanov et al., 2009)'
_computing_publication_material 'Olex2 (Dolomanov et al., 2009)'
_computing_structure_refinement 'XL (Sheldrick, 2008)'
_computing_structure_solution 'olex2.solve (Bourhis et al., 2013)'
_diffrn_ambient_environment N~2~
_diffrn_ambient_temperature 150.00(10)
_diffrn_detector 'CCD plate'
_diffrn_detector_area_resol_mean 5.2913
_diffrn_detector_type AtlasS2
_diffrn_measured_fraction_theta_full 0.966
_diffrn_measured_fraction_theta_max 0.966
_diffrn_measurement_details
;
List of Runs (angles in degrees, time in seconds):

  # Type    Start    End  Width  t~exp~   \w     \q     \k     \f   Frames
#--------------------------------------------------------------------------
  1  \w    -42.00  -3.00   1.00    1.00    --  -41.89 125.00-180.00   39
  2  \w   -110.00 -18.00   1.00    1.00    --  -41.89 -37.00 -60.00   92
  3  \w     95.00 151.00   1.00    1.01    --  108.44 125.00  30.00   56
  4  \w     82.00 172.00   1.00    1.01    --  108.44  61.00 150.00   90
  5  \w     80.00 138.00   1.00    1.01    --  108.44  30.00 120.00   58
  6  \w     89.00 131.00   1.00    1.01    --  108.44 -45.00 -60.00   42
  7  \w     48.00  74.00   1.00    1.01    --  108.44 -45.00 -60.00   26
  8  \w     48.00 140.00   1.00    1.01    --  108.44 -77.00   0.00   92
  9  \w     35.00  70.00   1.00    1.00    --   41.89-125.00   0.00   35
 10  \w     37.00  72.00   1.00    1.01    --  108.44-125.00 -30.00   35
 11  \w     24.00  98.00   1.00    1.00    --   41.89-125.00-150.00   74
;
_diffrn_measurement_device 'four-circle diffractometer'
_diffrn_measurement_device_type 'SuperNova, Dual, Cu at zero, AtlasS2'
_diffrn_measurement_method '\w scans'
_diffrn_orient_matrix_type 'CrysAlisPro convention (1999,Acta A55,543-557)'
_diffrn_orient_matrix_UB_11 0.1491133000
_diffrn_orient_matrix_UB_12 -0.0455049000
_diffrn_orient_matrix_UB_13 0.0277780000
_diffrn_orient_matrix_UB_21 -0.0598975000
_diffrn_orient_matrix_UB_22 -0.0960862000
_diffrn_orient_matrix_UB_23 -0.0779317000
_diffrn_orient_matrix_UB_31 0.0263700000
_diffrn_orient_matrix_UB_32 0.0386411000
_diffrn_orient_matrix_UB_33 -0.1612247000
_diffrn_radiation_monochromator mirror
_diffrn_radiation_probe x-ray
_diffrn_radiation_type CuK\a
_diffrn_radiation_wavelength 1.54184
_diffrn_reflns_av_R_equivalents 0.0222
_diffrn_reflns_av_unetI/netI 0.0287
_diffrn_reflns_limit_h_max 11
_diffrn_reflns_limit_h_min -8
_diffrn_reflns_limit_k_max 16
_diffrn_reflns_limit_k_min -13
_diffrn_reflns_limit_l_max 9
_diffrn_reflns_limit_l_min -10
_diffrn_reflns_number 4161
_diffrn_reflns_theta_full 74.38
_diffrn_reflns_theta_max 74.38
_diffrn_reflns_theta_min 4.67
_diffrn_source 'micro-focus sealed X-ray tube'
_diffrn_source_type 'SuperNova (Cu) X-ray Source'
_exptl_absorpt_coefficient_mu 1.359
_exptl_absorpt_correction_T_max 1.00000
_exptl_absorpt_correction_T_min 0.42712
_exptl_absorpt_correction_type multi-scan
_exptl_absorpt_process_details
;
CrysAlisPro 1.171.38.43 (Rigaku Oxford Diffraction, 2015)
Empirical absorption correction using spherical harmonics,
 implemented in SCALE3 ABSPACK scaling algorithm.
;
_exptl_crystal_colour colourless
_exptl_crystal_colour_primary colourless
_exptl_crystal_density_diffrn 1.577
_exptl_crystal_density_method 'not measured'
_exptl_crystal_description plate
_exptl_crystal_F_000 536
_exptl_crystal_size_max 0.6
_exptl_crystal_size_mid 0.4
_exptl_crystal_size_min 0.08
_refine_diff_density_max 0.264
_refine_diff_density_min -0.244
_refine_diff_density_rms 0.046
_refine_ls_extinction_method none
_refine_ls_goodness_of_fit_ref 1.061
_refine_ls_hydrogen_treatment constr
_refine_ls_matrix_type full
_refine_ls_number_parameters 164
_refine_ls_number_reflns 2186
_refine_ls_number_restraints 0
_refine_ls_restrained_S_all 1.061
_refine_ls_R_factor_all 0.0404
_refine_ls_R_factor_gt 0.0377
_refine_ls_shift/su_max 0.001
_refine_ls_shift/su_mean 0.000
_refine_ls_structure_factor_coef Fsqd
_refine_ls_weighting_details 'calc w=1/[\s^2^(Fo^2^)+(0.0592P)^2^+0.2326P] where P=(Fo^2^+2Fc^2^)/3'
_refine_ls_weighting_scheme calc
_refine_ls_wR_factor_gt 0.1036
_refine_ls_wR_factor_ref 0.1065
_reflns_number_gt 2026
_reflns_number_total 2186
_reflns_threshold_expression >2sigma(I)
_cod_data_source_file c7cc03125d2.cif
_cod_data_source_block 16112908
_cod_database_code 7120263
_chemical_oxdiff_formula 'C H O N F'
_chemical_oxdiff_usercomment HW0823-1
_reflns_odcompleteness_completeness 99.90
_reflns_odcompleteness_iscentric 1
_reflns_odcompleteness_theta 67.29
_olex2_refinement_description
;
1. Fixed Uiso
 At 1.2 times of:
  All C(H) groups, All N(H) groups
 At 1.5 times of:
  All C(H,H,H) groups
2.a Aromatic/amide H refined with riding coordinates:
 N7(H7), C8(H8), C14(H14), C15(H15), C16(H16), C17(H17)
2.b Idealised Me refined as rotating group:
 C18(H18A,H18B,H18C)
;
_olex2_submission_special_instructions 'No special instructions were received'
_oxdiff_exptl_absorpt_empirical_details
;
Empirical correction (ABSPACK) includes:
- Absorption correction using spherical harmonics
- Frame scaling
;
_oxdiff_exptl_absorpt_empirical_full_max 2.165
_oxdiff_exptl_absorpt_empirical_full_min 0.587

loop_
_space_group_symop_id
_space_group_symop_operation_xyz
1 'x, y, z'
2 '-x, y+1/2, -z+1/2'
3 '-x, -y, -z'
4 'x, -y-1/2, z-1/2'

loop_
_atom_site_label
_atom_site_type_symbol
_atom_site_fract_x
_atom_site_fract_y
_atom_site_fract_z
_atom_site_U_iso_or_equiv
_atom_site_adp_type
_atom_site_occupancy
_atom_site_calc_flag
_atom_site_refinement_flags_posn
F1 F 0.74916(10) 0.71021(6) 0.61417(11) 0.0362(2) Uani 1 d .
F2 F 0.82244(11) 0.81382(7) 0.79647(10) 0.0395(3) Uani 1 d .
F3 F 0.43292(9) 1.06935(6) 0.17062(11) 0.0365(2) Uani 1 d .
F4 F 0.94982(9) 0.78225(7) 0.61891(12) 0.0380(2) Uani 1 d .
O5 O 0.73597(12) 1.04726(7) 0.48979(13) 0.0355(3) Uani 1 d .
O6 O 0.90673(11) 0.98643(8) 0.67264(13) 0.0358(3) Uani 1 d .
N7 N 0.55947(12) 0.91884(9) 0.33042(13) 0.0269(3) Uani 1 d .
H7 H 0.5824 0.9795 0.3459 0.032 Uiso 1 calc R
C8 C 0.63148(14) 0.85353(10) 0.42791(16) 0.0252(3) Uani 1 d .
H8 H 0.6038 0.7881 0.4177 0.030 Uiso 1 calc R
C9 C 0.81519(15) 0.79764(10) 0.64165(17) 0.0284(3) Uani 1 d .
C10 C 0.74269(14) 0.87642(10) 0.54133(16) 0.0252(3) Uani 1 d .
C11 C 0.79222(15) 0.97776(10) 0.56329(16) 0.0265(3) Uani 1 d .
C12 C 0.38605(15) 0.97799(10) 0.12286(18) 0.0291(3) Uani 1 d .
C13 C 0.45088(14) 0.89887(10) 0.20610(16) 0.0259(3) Uani 1 d .
C14 C 0.29699(17) 0.79374(12) 0.0302(2) 0.0366(4) Uani 1 d .
H14 H 0.2665 0.7310 -0.0015 0.044 Uiso 1 calc R
C15 C 0.40373(16) 0.80499(11) 0.15775(18) 0.0311(3) Uani 1 d .
H15 H 0.4439 0.7500 0.2111 0.037 Uiso 1 calc R
C16 C 0.23533(18) 0.87446(13) -0.0505(2) 0.0411(4) Uani 1 d .
H16 H 0.1639 0.8660 -0.1358 0.049 Uiso 1 calc R
C17 C 0.28074(17) 0.96825(12) -0.0033(2) 0.0377(4) Uani 1 d .
H17 H 0.2404 1.0233 -0.0563 0.045 Uiso 1 calc R
C18 C 0.95542(19) 1.08589(12) 0.7062(2) 0.0442(4) Uani 1 d .
H18A H 0.9829 1.1144 0.6134 0.066 Uiso 1 calc GR
H18B H 1.0351 1.0852 0.7890 0.066 Uiso 1 calc GR
H18C H 0.8806 1.1241 0.7384 0.066 Uiso 1 calc GR

loop_
_atom_site_aniso_label
_atom_site_aniso_U_11
_atom_site_aniso_U_22
_atom_site_aniso_U_33
_atom_site_aniso_U_23
_atom_site_aniso_U_13
_atom_site_aniso_U_12
F1 0.0448(5) 0.0192(4) 0.0418(5) 0.0066(4) -0.0019(4) -0.0038(3)
F2 0.0542(6) 0.0345(5) 0.0276(5) 0.0053(4) -0.0005(4) 0.0018(4)
F3 0.0428(5) 0.0185(4) 0.0453(5) -0.0015(4) -0.0031(4) 0.0026(3)
F4 0.0315(5) 0.0304(5) 0.0513(6) 0.0092(4) 0.0038(4) 0.0078(3)
O5 0.0411(6) 0.0187(5) 0.0425(6) 0.0026(4) -0.0063(5) 0.0018(4)
O6 0.0351(6) 0.0212(5) 0.0464(6) 0.0006(4) -0.0084(5) -0.0027(4)
N7 0.0298(6) 0.0189(5) 0.0305(6) -0.0010(5) 0.0001(5) 0.0015(4)
C8 0.0283(7) 0.0199(6) 0.0279(6) 0.0005(5) 0.0059(5) 0.0001(5)
C9 0.0309(7) 0.0224(6) 0.0305(7) 0.0020(6) 0.0006(5) -0.0011(5)
C10 0.0282(7) 0.0185(6) 0.0288(7) 0.0013(5) 0.0047(5) 0.0010(5)
C11 0.0285(7) 0.0211(6) 0.0293(7) 0.0001(5) 0.0020(5) 0.0010(5)
C12 0.0314(7) 0.0199(6) 0.0356(7) -0.0010(6) 0.0032(6) 0.0011(5)
C13 0.0275(7) 0.0216(6) 0.0283(7) -0.0002(5) 0.0032(5) 0.0021(5)
C14 0.0391(8) 0.0265(7) 0.0412(8) -0.0044(6) -0.0027(7) -0.0048(6)
C15 0.0356(8) 0.0206(7) 0.0358(8) 0.0000(6) 0.0014(6) 0.0008(6)
C16 0.0382(8) 0.0388(9) 0.0409(9) -0.0010(7) -0.0105(7) -0.0026(7)
C17 0.0396(8) 0.0289(8) 0.0407(9) 0.0047(6) -0.0066(7) 0.0043(6)
C18 0.0427(9) 0.0241(7) 0.0597(11) -0.0013(7) -0.0118(8) -0.0078(6)

loop_
_atom_type_symbol
_atom_type_description
_atom_type_scat_dispersion_real
_atom_type_scat_dispersion_imag
_atom_type_scat_source
C C 0.0181 0.0091 'International Tables Vol C Tables 4.2.6.8 and 6.1.1.4'
H H 0.0000 0.0000 'International Tables Vol C Tables 4.2.6.8 and 6.1.1.4'
N N 0.0311 0.0180 'International Tables Vol C Tables 4.2.6.8 and 6.1.1.4'
O O 0.0492 0.0322 'International Tables Vol C Tables 4.2.6.8 and 6.1.1.4'
F F 0.0727 0.0534 'International Tables Vol C Tables 4.2.6.8 and 6.1.1.4'

loop_
_geom_angle_atom_site_label_1
_geom_angle_atom_site_label_2
_geom_angle_atom_site_label_3
_geom_angle
C11 O6 C18 115.32(12)
C8 N7 H7 116.6
C8 N7 C13 126.89(12)
C13 N7 H7 116.6
N7 C8 H8 117.8
N7 C8 C10 124.47(13)
C10 C8 H8 117.8
F1 C9 C10 111.82(12)
F2 C9 F1 105.63(11)
F2 C9 F4 105.39(11)
F2 C9 C10 114.06(12)
F4 C9 F1 105.62(11)
F4 C9 C10 113.59(12)
C8 C10 C9 119.68(12)
C8 C10 C11 120.64(12)
C11 C10 C9 119.67(12)
O5 C11 O6 123.15(13)
O5 C11 C10 123.94(13)
O6 C11 C10 112.91(12)
F3 C12 C13 116.93(13)
F3 C12 C17 119.67(13)
C17 C12 C13 123.40(14)
C12 C13 N7 117.69(13)
C12 C13 C15 117.31(13)
C15 C13 N7 124.99(12)
C15 C14 H14 119.5
C16 C14 H14 119.5
C16 C14 C15 120.96(14)
C13 C15 H15 120.0
C14 C15 C13 120.06(14)
C14 C15 H15 120.0
C14 C16 H16 120.2
C14 C16 C17 119.60(14)
C17 C16 H16 120.2
C12 C17 C16 118.67(14)
C12 C17 H17 120.7
C16 C17 H17 120.7
O6 C18 H18A 109.5
O6 C18 H18B 109.5
O6 C18 H18C 109.5
H18A C18 H18B 109.5
H18A C18 H18C 109.5
H18B C18 H18C 109.5

loop_
_geom_bond_atom_site_label_1
_geom_bond_atom_site_label_2
_geom_bond_distance
F1 C9 1.3517(16)
F2 C9 1.3416(17)
F3 C12 1.3642(16)
F4 C9 1.3496(17)
O5 C11 1.2168(17)
O6 C11 1.3352(17)
O6 C18 1.4470(18)
N7 H7 0.8600
N7 C8 1.3385(18)
N7 C13 1.3986(17)
C8 H8 0.9300
C8 C10 1.3648(19)
C9 C10 1.4809(19)
C10 C11 1.4621(19)
C12 C13 1.386(2)
C12 C17 1.369(2)
C13 C15 1.398(2)
C14 H14 0.9300
C14 C15 1.388(2)
C14 C16 1.383(2)
C15 H15 0.9300
C16 H16 0.9300
C16 C17 1.389(2)
C17 H17 0.9300
C18 H18A 0.9600
C18 H18B 0.9600
C18 H18C 0.9600

loop_
_geom_torsion_atom_site_label_1
_geom_torsion_atom_site_label_2
_geom_torsion_atom_site_label_3
_geom_torsion_atom_site_label_4
_geom_torsion
F1 C9 C10 C8 -5.74(19)
F1 C9 C10 C11 175.12(12)
F2 C9 C10 C8 -125.51(14)
F2 C9 C10 C11 55.34(18)
F3 C12 C13 N7 -0.7(2)
F3 C12 C13 C15 -179.86(12)
F3 C12 C17 C16 179.58(15)
F4 C9 C10 C8 113.69(14)
F4 C9 C10 C11 -65.46(17)
N7 C8 C10 C9 -179.49(13)
N7 C8 C10 C11 -0.4(2)
N7 C13 C15 C14 -178.54(14)
C8 N7 C13 C12 177.52(13)
C8 N7 C13 C15 -3.4(2)
C8 C10 C11 O5 3.4(2)
C8 C10 C11 O6 -176.31(12)
C9 C10 C11 O5 -177.42(14)
C9 C10 C11 O6 2.82(19)
C12 C13 C15 C14 0.6(2)
C13 N7 C8 C10 175.67(13)
C13 C12 C17 C16 0.4(3)
C14 C16 C17 C12 0.0(3)
C15 C14 C16 C17 0.0(3)
C16 C14 C15 C13 -0.2(3)
C17 C12 C13 N7 178.52(14)
C17 C12 C13 C15 -0.6(2)
C18 O6 C11 O5 3.8(2)
C18 O6 C11 C10 -176.40(14)
